data_7020613
loop_
_publ_author_name
'Jiang, Chunfang'
'Stephan, Douglas W.'

_publ_section_title
;
 Phosphinimine-borane combinations in frustrated Lewis pair chemistry.
;
_journal_issue 3
_journal_name_full 'Dalton transactions (Cambridge, England : 2003)'
_journal_page_first 630
_journal_page_last 637
_journal_paper_doi 10.1039/c2dt30720k
_journal_volume 42
_journal_year 2013
_chemical_formula_sum 'C48 H28 B F15 N P'
_chemical_formula_weight 945.49
_chemical_name_systematic
;
?
;
_space_group_IT_number 2
_symmetry_cell_setting triclinic
_symmetry_space_group_name_Hall '-P 1'
_symmetry_space_group_name_H-M 'P -1'
_atom_sites_solution_hydrogens geom
_atom_sites_solution_primary direct
_atom_sites_solution_secondary difmap
_audit_creation_method SHELXL-97
_cell_angle_alpha 82.839(2)
_cell_angle_beta 83.646(2)
_cell_angle_gamma 83.741(2)
_cell_formula_units_Z 2
_cell_length_a 10.1234(5)
_cell_length_b 11.7781(6)
_cell_length_c 17.6664(9)
_cell_measurement_temperature 293(2)
_cell_volume 2067.47(18)
_computing_structure_refinement 'SHELXL-97 (Sheldrick, 1997)'
_computing_structure_solution 'SHELXS-97 (Sheldrick, 1990)'
_diffrn_ambient_temperature 293(2)
_diffrn_measured_fraction_theta_full 1.000
_diffrn_measured_fraction_theta_max 1.000
_diffrn_radiation_monochromator graphite
_diffrn_radiation_source 'fine-focus sealed tube'
_diffrn_radiation_type MoK\a
_diffrn_radiation_wavelength 0.71073
_diffrn_reflns_av_R_equivalents 0.0352
_diffrn_reflns_av_sigmaI/netI 0.0305
_diffrn_reflns_limit_h_max 12
_diffrn_reflns_limit_h_min -12
_diffrn_reflns_limit_k_max 13
_diffrn_reflns_limit_k_min -13
_diffrn_reflns_limit_l_max 20
_diffrn_reflns_limit_l_min -20
_diffrn_reflns_number 32322
_diffrn_reflns_theta_full 25.00
_diffrn_reflns_theta_max 25.00
_diffrn_reflns_theta_min 1.75
_exptl_absorpt_coefficient_mu 0.172
_exptl_absorpt_correction_T_max 0.9502
_exptl_absorpt_correction_T_min 0.9502
_exptl_absorpt_correction_type multi-scan
_exptl_absorpt_process_details sadabs
_exptl_crystal_density_diffrn 1.519
_exptl_crystal_density_method 'not measured'
_exptl_crystal_F_000 956
_exptl_crystal_size_max 0.30
_exptl_crystal_size_mid 0.30
_exptl_crystal_size_min 0.30
_refine_diff_density_max 1.226
_refine_diff_density_min -0.291
_refine_diff_density_rms 0.044
_refine_ls_extinction_method none
_refine_ls_goodness_of_fit_ref 1.025
_refine_ls_hydrogen_treatment mixed
_refine_ls_matrix_type full
_refine_ls_number_parameters 594
_refine_ls_number_reflns 7265
_refine_ls_number_restraints 0
_refine_ls_restrained_S_all 1.025
_refine_ls_R_factor_all 0.0563
_refine_ls_R_factor_gt 0.0410
_refine_ls_shift/su_max 0.001
_refine_ls_shift/su_mean 0.000
_refine_ls_structure_factor_coef Fsqd
_refine_ls_weighting_details 'calc w=1/[\s^2^(Fo^2^)+(0.0496P)^2^+1.2999P] where P=(Fo^2^+2Fc^2^)/3'
_refine_ls_weighting_scheme calc
_refine_ls_wR_factor_gt 0.1015
_refine_ls_wR_factor_ref 0.1108
_reflns_number_gt 5733
_reflns_number_total 7265
_reflns_threshold_expression >2sigma(I)
_cod_data_source_file c2dt30720k.txt
_cod_data_source_block cj025_0m
_cod_original_sg_symbol_H-M P-1
_cod_database_code 7020613

loop_
_symmetry_equiv_pos_as_xyz
'x, y, z'
'-x, -y, -z'

loop_
_atom_site_label
_atom_site_type_symbol
_atom_site_fract_x
_atom_site_fract_y
_atom_site_fract_z
_atom_site_U_iso_or_equiv
_atom_site_adp_type
_atom_site_occupancy
_atom_site_symmetry_multiplicity
_atom_site_calc_flag
_atom_site_refinement_flags
C1 C 0.3933(2) 0.92331(18) 0.16162(12) 0.0277(5) Uani 1 1 d .
C2 C 0.5129(2) 0.8986(2) 0.11677(13) 0.0374(5) Uani 1 1 d .
H2A H 0.5930 0.9168 0.1310 0.045 Uiso 1 1 calc R
C3 C 0.5111(3) 0.8469(2) 0.05123(15) 0.0479(7) Uani 1 1 d .
H3 H 0.5905 0.8298 0.0212 0.057 Uiso 1 1 calc R
C4 C 0.3925(3) 0.8203(3) 0.03008(15) 0.0532(7) Uani 1 1 d .
H4 H 0.3921 0.7858 -0.0144 0.064 Uiso 1 1 calc R
C5 C 0.2742(3) 0.8444(2) 0.07422(15) 0.0504(7) Uani 1 1 d .
H5 H 0.1947 0.8253 0.0597 0.061 Uiso 1 1 calc R
C6 C 0.2735(2) 0.8968(2) 0.13983(13) 0.0355(5) Uani 1 1 d .
H6 H 0.1935 0.9143 0.1693 0.043 Uiso 1 1 calc R
C7 C 0.5035(2) 0.91993(18) 0.30977(12) 0.0255(4) Uiso 1 1 d .
C8 C 0.5252(2) 0.9726(2) 0.37339(13) 0.0341(5) Uani 1 1 d .
H8 H 0.4876 1.0471 0.3790 0.041 Uiso 1 1 calc R
C9 C 0.6024(2) 0.9142(2) 0.42759(13) 0.0376(6) Uani 1 1 d .
H9 H 0.6182 0.9497 0.4694 0.045 Uiso 1 1 calc R
C10 C 0.6567(2) 0.8027(2) 0.42032(13) 0.0357(5) Uani 1 1 d .
H10 H 0.7077 0.7631 0.4576 0.043 Uiso 1 1 calc R
C11 C 0.6352(2) 0.7502(2) 0.35775(14) 0.0353(5) Uani 1 1 d .
H11 H 0.6717 0.6752 0.3530 0.042 Uiso 1 1 calc R
C12 C 0.5595(2) 0.80874(18) 0.30201(13) 0.0295(5) Uani 1 1 d .
H12 H 0.5462 0.7736 0.2595 0.035 Uiso 1 1 calc R
C13 C 0.16969(19) 0.94184(18) 0.33509(12) 0.0257(5) Uani 1 1 d .
C14 C 0.1962(2) 0.82462(19) 0.33156(13) 0.0299(5) Uani 1 1 d .
H14 H 0.2659 0.7967 0.2979 0.036 Uiso 1 1 calc R
C15 C 0.1186(2) 0.7492(2) 0.37829(13) 0.0342(5) Uani 1 1 d .
H15 H 0.1368 0.6705 0.3761 0.041 Uiso 1 1 calc R
C16 C 0.0147(2) 0.7895(2) 0.42800(13) 0.0370(6) Uani 1 1 d .
H16 H -0.0373 0.7384 0.4591 0.044 Uiso 1 1 calc R
C17 C -0.0117(2) 0.9061(2) 0.43133(13) 0.0388(6) Uani 1 1 d .
H17 H -0.0821 0.9336 0.4647 0.047 Uiso 1 1 calc R
C18 C 0.0657(2) 0.9830(2) 0.38538(13) 0.0322(5) Uani 1 1 d .
H18 H 0.0479 1.0616 0.3883 0.039 Uiso 1 1 calc R
C19 C 0.4476(2) 1.13664(18) 0.20946(12) 0.0258(5) Uani 1 1 d .
C20 C 0.3647(2) 1.2099(2) 0.16307(13) 0.0343(5) Uani 1 1 d .
H20 H 0.2853 1.1861 0.1517 0.041 Uiso 1 1 calc R
C21 C 0.4002(2) 1.3176(2) 0.13397(13) 0.0374(5) Uani 1 1 d .
H21 H 0.3441 1.3669 0.1036 0.045 Uiso 1 1 calc R
C22 C 0.5190(2) 1.3522(2) 0.15001(14) 0.0368(5) Uani 1 1 d .
H22 H 0.5426 1.4251 0.1305 0.044 Uiso 1 1 calc R
C23 C 0.6028(2) 1.2795(2) 0.19470(15) 0.0410(6) Uani 1 1 d .
H23 H 0.6834 1.3030 0.2046 0.049 Uiso 1 1 calc R
C24 C 0.5676(2) 1.17125(19) 0.22500(13) 0.0328(5) Uani 1 1 d .
H24 H 0.6238 1.1223 0.2555 0.039 Uiso 1 1 calc R
N1 N 0.24507(18) 1.02246(17) 0.28676(11) 0.0286(4) Uani 1 1 d .
P1 P 0.39581(5) 0.99761(5) 0.24369(3) 0.02434(14) Uani 1 1 d .
H2 H 0.219(2) 1.086(2) 0.2873(13) 0.026(7) Uiso 1 1 d .
C25 C 0.9033(2) 0.35288(18) 0.35322(12) 0.0275(5) Uani 1 1 d .
C26 C 0.8168(2) 0.26874(18) 0.37662(13) 0.0290(5) Uani 1 1 d .
C27 C 0.7235(2) 0.2699(2) 0.43965(14) 0.0345(5) Uani 1 1 d .
C28 C 0.7093(2) 0.3611(2) 0.48215(13) 0.0369(6) Uani 1 1 d .
C29 C 0.7917(2) 0.4472(2) 0.46176(13) 0.0362(5) Uani 1 1 d .
C30 C 0.8857(2) 0.44094(19) 0.39943(13) 0.0324(5) Uani 1 1 d .
C31 C 0.9422(2) 0.39837(18) 0.19895(12) 0.0282(5) Uani 1 1 d .
C32 C 0.8461(2) 0.49119(19) 0.19369(13) 0.0334(5) Uani 1 1 d .
C33 C 0.7832(2) 0.5311(2) 0.12895(16) 0.0429(6) Uani 1 1 d .
C34 C 0.8171(3) 0.4782(3) 0.06425(15) 0.0494(7) Uani 1 1 d .
C35 C 0.9127(3) 0.3872(2) 0.06467(14) 0.0456(6) Uani 1 1 d .
C36 C 0.9728(2) 0.3500(2) 0.13111(13) 0.0348(5) Uani 1 1 d .
C37 C 1.1493(2) 0.40148(18) 0.28681(12) 0.0272(5) Uani 1 1 d .
C38 C 1.1952(2) 0.50081(19) 0.24734(13) 0.0310(5) Uani 1 1 d .
C39 C 1.3175(2) 0.53797(19) 0.25531(14) 0.0351(5) Uani 1 1 d .
C40 C 1.3996(2) 0.4762(2) 0.30510(14) 0.0379(6) Uani 1 1 d .
C41 C 1.3585(2) 0.3775(2) 0.34670(13) 0.0369(6) Uani 1 1 d .
C42 C 1.2363(2) 0.34375(19) 0.33657(12) 0.0315(5) Uani 1 1 d .
B1 B 1.0113(2) 0.3449(2) 0.27735(14) 0.0280(5) Uani 1 1 d .
F1 F 0.82049(13) 0.17774(11) 0.33598(8) 0.0410(3) Uani 1 1 d .
F2 F 0.64697(14) 0.18236(12) 0.46022(9) 0.0517(4) Uani 1 1 d .
F3 F 0.61799(14) 0.36604(14) 0.54317(8) 0.0547(4) Uani 1 1 d .
F4 F 0.78108(15) 0.53723(13) 0.50326(8) 0.0525(4) Uani 1 1 d .
F5 F 0.96173(14) 0.53041(11) 0.38312(8) 0.0455(4) Uani 1 1 d .
F6 F 0.80881(14) 0.54974(12) 0.25477(8) 0.0478(4) Uani 1 1 d .
F7 F 0.68783(16) 0.62029(13) 0.12922(11) 0.0656(5) Uani 1 1 d .
F8 F 0.75612(19) 0.51488(18) 0.00011(10) 0.0814(6) Uani 1 1 d .
F9 F 0.94746(19) 0.33411(18) 0.00097(9) 0.0730(5) Uani 1 1 d .
F10 F 1.06697(14) 0.25946(13) 0.12619(8) 0.0500(4) Uani 1 1 d .
F11 F 1.12097(14) 0.56733(12) 0.19668(9) 0.0488(4) Uani 1 1 d .
F12 F 1.35822(14) 0.63329(12) 0.21295(9) 0.0530(4) Uani 1 1 d .
F13 F 1.51998(13) 0.50949(14) 0.31226(10) 0.0574(4) Uani 1 1 d .
F14 F 1.43778(14) 0.31438(15) 0.39561(9) 0.0602(4) Uani 1 1 d .
F15 F 1.20325(14) 0.24458(12) 0.37941(8) 0.0453(4) Uani 1 1 d .
H1 H 1.0538 0.2342 0.2700 0.060 Uiso 1 1 d .
C43 C 0.8916(3) 0.9250(3) 0.23002(17) 0.0588(8) Uani 1 1 d .
H43 H 0.8920 0.9227 0.2828 0.071 Uiso 1 1 calc R
C44 C 0.8909(3) 1.0265(3) 0.18557(16) 0.0520(7) Uani 1 1 d .
H44 H 0.8933 1.0937 0.2078 0.062 Uiso 1 1 calc R
C45 C 0.8868(3) 1.0319(3) 0.10831(17) 0.0614(8) Uani 1 1 d .
H45 H 0.8850 1.1026 0.0782 0.074 Uiso 1 1 calc R
C46 C 0.8853(3) 0.9338(4) 0.07541(18) 0.0741(10) Uani 1 1 d .
H46 H 0.8809 0.9371 0.0229 0.089 Uiso 1 1 calc R
C47 C 0.8902(3) 0.8292(3) 0.1206(3) 0.0815(13) Uani 1 1 d .
H47 H 0.8923 0.7612 0.0985 0.098 Uiso 1 1 calc R
C48 C 0.8919(3) 0.8266(3) 0.1983(2) 0.0708(10) Uani 1 1 d .
H48 H 0.8931 0.7567 0.2293 0.085 Uiso 1 1 calc R

loop_
_atom_site_aniso_label
_atom_site_aniso_U_11
_atom_site_aniso_U_22
_atom_site_aniso_U_33
_atom_site_aniso_U_23
_atom_site_aniso_U_13
_atom_site_aniso_U_12
C1 0.0292(11) 0.0246(11) 0.0286(11) -0.0026(9) -0.0022(9) -0.0007(9)
C2 0.0318(12) 0.0433(14) 0.0361(13) -0.0079(11) 0.0009(10) 0.0008(10)
C3 0.0468(15) 0.0579(17) 0.0366(14) -0.0142(12) 0.0032(12) 0.0082(13)
C4 0.0646(18) 0.0607(18) 0.0377(15) -0.0219(13) -0.0116(13) 0.0040(15)
C5 0.0474(15) 0.0640(19) 0.0453(15) -0.0179(14) -0.0164(13) -0.0042(13)
C6 0.0293(12) 0.0443(14) 0.0337(13) -0.0073(10) -0.0052(10) -0.0013(10)
C8 0.0385(13) 0.0286(12) 0.0344(13) -0.0044(10) -0.0019(10) -0.0002(10)
C9 0.0428(14) 0.0404(14) 0.0302(12) -0.0058(10) -0.0054(10) -0.0033(11)
C10 0.0289(12) 0.0405(14) 0.0355(13) 0.0054(10) -0.0043(10) -0.0032(10)
C11 0.0301(12) 0.0288(12) 0.0449(14) -0.0004(10) -0.0021(10) 0.0006(10)
C12 0.0264(11) 0.0281(12) 0.0344(12) -0.0055(9) -0.0018(9) -0.0028(9)
C13 0.0217(10) 0.0291(12) 0.0270(11) -0.0033(9) -0.0029(9) -0.0047(9)
C14 0.0252(11) 0.0307(12) 0.0337(12) -0.0052(10) -0.0002(9) -0.0039(9)
C15 0.0336(12) 0.0312(13) 0.0390(13) -0.0017(10) -0.0070(10) -0.0077(10)
C16 0.0327(12) 0.0427(15) 0.0352(13) 0.0037(11) -0.0007(10) -0.0138(11)
C17 0.0312(12) 0.0500(16) 0.0340(13) -0.0085(11) 0.0081(10) -0.0061(11)
C18 0.0291(11) 0.0327(13) 0.0350(13) -0.0082(10) 0.0003(10) -0.0024(10)
C19 0.0253(11) 0.0241(11) 0.0266(11) -0.0041(9) 0.0025(9) -0.0003(9)
C20 0.0292(12) 0.0345(13) 0.0386(13) 0.0002(10) -0.0062(10) -0.0018(10)
C21 0.0387(13) 0.0322(13) 0.0366(13) 0.0039(10) -0.0019(11) 0.0063(10)
C22 0.0399(13) 0.0245(12) 0.0423(14) 0.0014(10) 0.0073(11) -0.0031(10)
C23 0.0327(13) 0.0364(14) 0.0537(16) 0.0006(12) -0.0030(11) -0.0107(11)
C24 0.0263(11) 0.0303(12) 0.0405(13) 0.0030(10) -0.0045(10) -0.0037(9)
N1 0.0260(10) 0.0201(10) 0.0374(11) -0.0034(8) 0.0046(8) 0.0004(8)
P1 0.0210(3) 0.0236(3) 0.0280(3) -0.0035(2) 0.0004(2) -0.0021(2)
C25 0.0264(11) 0.0274(12) 0.0295(11) -0.0026(9) -0.0058(9) -0.0038(9)
C26 0.0277(11) 0.0230(11) 0.0379(13) -0.0041(9) -0.0108(10) -0.0010(9)
C27 0.0250(11) 0.0322(13) 0.0442(14) 0.0121(10) -0.0073(10) -0.0084(10)
C28 0.0281(12) 0.0490(15) 0.0295(12) 0.0033(11) 0.0034(10) -0.0006(11)
C29 0.0396(13) 0.0363(13) 0.0331(13) -0.0110(10) -0.0014(11) 0.0002(11)
C30 0.0343(12) 0.0283(12) 0.0353(13) -0.0021(10) -0.0008(10) -0.0104(10)
C31 0.0227(10) 0.0294(12) 0.0332(12) -0.0023(9) -0.0020(9) -0.0076(9)
C32 0.0321(12) 0.0275(12) 0.0405(13) -0.0011(10) -0.0015(10) -0.0073(10)
C33 0.0338(13) 0.0313(14) 0.0615(18) 0.0103(12) -0.0117(12) -0.0042(11)
C34 0.0457(15) 0.0582(18) 0.0436(16) 0.0167(13) -0.0192(13) -0.0134(14)
C35 0.0465(15) 0.0629(18) 0.0299(13) -0.0070(12) -0.0035(11) -0.0141(14)
C36 0.0244(11) 0.0398(14) 0.0399(13) -0.0035(11) -0.0032(10) -0.0027(10)
C37 0.0251(11) 0.0275(12) 0.0293(11) -0.0087(9) 0.0015(9) -0.0011(9)
C38 0.0282(11) 0.0275(12) 0.0375(13) -0.0071(10) -0.0042(10) 0.0018(9)
C39 0.0341(12) 0.0262(12) 0.0457(14) -0.0117(10) 0.0052(11) -0.0068(10)
C40 0.0228(11) 0.0473(15) 0.0475(14) -0.0205(12) -0.0004(10) -0.0074(10)
C41 0.0279(12) 0.0484(15) 0.0351(13) -0.0098(11) -0.0075(10) 0.0036(11)
C42 0.0333(12) 0.0312(12) 0.0304(12) -0.0051(10) -0.0016(10) -0.0038(10)
B1 0.0291(13) 0.0231(13) 0.0323(13) -0.0049(10) -0.0039(10) -0.0026(10)
F1 0.0390(7) 0.0297(7) 0.0577(9) -0.0097(6) -0.0087(6) -0.0096(6)
F2 0.0381(8) 0.0444(9) 0.0702(10) 0.0119(7) -0.0004(7) -0.0191(7)
F3 0.0424(8) 0.0724(11) 0.0428(9) 0.0020(8) 0.0144(7) -0.0054(8)
F4 0.0602(9) 0.0527(9) 0.0456(9) -0.0217(7) 0.0093(7) -0.0053(7)
F5 0.0499(8) 0.0356(8) 0.0538(9) -0.0182(7) 0.0127(7) -0.0200(6)
F6 0.0536(9) 0.0322(8) 0.0553(9) -0.0091(7) -0.0019(7) 0.0078(6)
F7 0.0546(10) 0.0420(9) 0.0956(13) 0.0139(9) -0.0251(9) 0.0084(8)
F8 0.0870(13) 0.0984(15) 0.0585(11) 0.0223(10) -0.0412(10) -0.0093(11)
F9 0.0815(12) 0.1049(15) 0.0360(9) -0.0213(9) -0.0088(8) -0.0062(11)
F10 0.0394(8) 0.0631(10) 0.0483(9) -0.0228(7) -0.0042(7) 0.0102(7)
F11 0.0414(8) 0.0356(8) 0.0674(10) 0.0136(7) -0.0150(7) -0.0075(6)
F12 0.0468(8) 0.0366(8) 0.0755(11) -0.0024(7) 0.0034(8) -0.0181(7)
F13 0.0294(7) 0.0735(11) 0.0761(11) -0.0218(9) -0.0069(7) -0.0176(7)
F14 0.0404(8) 0.0816(12) 0.0588(10) 0.0047(9) -0.0236(8) -0.0016(8)
F15 0.0442(8) 0.0450(9) 0.0454(8) 0.0096(7) -0.0121(7) -0.0076(7)
C43 0.0420(16) 0.085(2) 0.0485(17) 0.0087(16) -0.0066(13) -0.0196(15)
C44 0.0478(16) 0.0549(18) 0.0541(18) -0.0176(14) 0.0029(13) -0.0030(13)
C45 0.075(2) 0.0518(18) 0.0541(19) 0.0065(14) -0.0087(16) -0.0042(15)
C46 0.071(2) 0.114(3) 0.0435(17) -0.0255(19) 0.0170(15) -0.044(2)
C47 0.0554(19) 0.067(2) 0.126(3) -0.056(2) 0.047(2) -0.0314(17)
C48 0.0472(18) 0.051(2) 0.104(3) 0.017(2) 0.0078(18) -0.0035(15)

loop_
_atom_type_symbol
_atom_type_description
_atom_type_scat_dispersion_real
_atom_type_scat_dispersion_imag
_atom_type_scat_source
C C 0.0033 0.0016 'International Tables Vol C Tables 4.2.6.8 and 6.1.1.4'
H H 0.0000 0.0000 'International Tables Vol C Tables 4.2.6.8 and 6.1.1.4'
B B 0.0013 0.0007 'International Tables Vol C Tables 4.2.6.8 and 6.1.1.4'
F F 0.0171 0.0103 'International Tables Vol C Tables 4.2.6.8 and 6.1.1.4'
N N 0.0061 0.0033 'International Tables Vol C Tables 4.2.6.8 and 6.1.1.4'
P P 0.1023 0.0942 'International Tables Vol C Tables 4.2.6.8 and 6.1.1.4'

loop_
_geom_angle_atom_site_label_1
_geom_angle_atom_site_label_2
_geom_angle_atom_site_label_3
_geom_angle
C6 C1 C2 120.2(2)
C6 C1 P1 120.79(17)
C2 C1 P1 118.89(16)
C3 C2 C1 119.4(2)
C4 C3 C2 120.2(2)
C3 C4 C5 120.6(2)
C4 C5 C6 120.2(2)
C5 C6 C1 119.4(2)
C12 C7 C8 119.77(19)
C12 C7 P1 122.40(16)
C8 C7 P1 117.75(16)
C9 C8 C7 119.8(2)
C8 C9 C10 120.3(2)
C11 C10 C9 120.0(2)
C10 C11 C12 120.3(2)
C11 C12 C7 119.7(2)
C14 C13 C18 119.9(2)
C14 C13 N1 121.55(19)
C18 C13 N1 118.53(19)
C15 C14 C13 119.8(2)
C16 C15 C14 120.6(2)
C15 C16 C17 119.6(2)
C16 C17 C18 120.6(2)
C13 C18 C17 119.5(2)
C24 C19 C20 119.9(2)
C24 C19 P1 122.68(17)
C20 C19 P1 117.40(16)
C21 C20 C19 120.2(2)
C20 C21 C22 119.9(2)
C23 C22 C21 120.4(2)
C22 C23 C24 120.3(2)
C23 C24 C19 119.4(2)
C13 N1 P1 126.90(16)
N1 P1 C7 110.07(10)
N1 P1 C19 104.97(10)
C7 P1 C19 111.87(10)
N1 P1 C1 111.36(10)
C7 P1 C1 111.33(10)
C19 P1 C1 107.04(10)
C30 C25 C26 112.99(19)
C30 C25 B1 125.54(19)
C26 C25 B1 121.46(19)
F1 C26 C27 115.59(19)
F1 C26 C25 119.79(19)
C27 C26 C25 124.6(2)
F2 C27 C28 119.7(2)
F2 C27 C26 120.9(2)
C28 C27 C26 119.4(2)
F3 C28 C29 120.3(2)
F3 C28 C27 121.1(2)
C29 C28 C27 118.7(2)
F4 C29 C28 119.9(2)
F4 C29 C30 120.3(2)
C28 C29 C30 119.8(2)
F5 C30 C29 115.69(19)
F5 C30 C25 119.85(19)
C29 C30 C25 124.4(2)
C36 C31 C32 113.0(2)
C36 C31 B1 121.87(19)
C32 C31 B1 125.1(2)
F6 C32 C33 115.5(2)
F6 C32 C31 119.9(2)
C33 C32 C31 124.6(2)
F7 C33 C34 119.9(2)
F7 C33 C32 120.9(2)
C34 C33 C32 119.2(2)
F8 C34 C33 120.4(3)
F8 C34 C35 120.0(3)
C33 C34 C35 119.6(2)
F9 C35 C34 120.2(2)
F9 C35 C36 120.6(2)
C34 C35 C36 119.2(2)
F10 C36 C31 120.4(2)
F10 C36 C35 115.1(2)
C31 C36 C35 124.4(2)
C42 C37 C38 113.36(19)
C42 C37 B1 118.88(19)
C38 C37 B1 127.68(19)
F11 C38 C37 120.51(19)
F11 C38 C39 115.8(2)
C37 C38 C39 123.7(2)
F12 C39 C40 119.4(2)
F12 C39 C38 120.6(2)
C40 C39 C38 120.0(2)
F13 C40 C39 120.8(2)
F13 C40 C41 120.3(2)
C39 C40 C41 118.9(2)
F14 C41 C40 120.2(2)
F14 C41 C42 120.8(2)
C40 C41 C42 119.0(2)
F15 C42 C41 115.5(2)
F15 C42 C37 119.52(19)
C41 C42 C37 125.0(2)
C25 B1 C37 111.93(17)
C25 B1 C31 110.89(17)
C37 B1 C31 113.37(18)
C44 C43 C48 120.2(3)
C43 C44 C45 120.7(3)
C46 C45 C44 119.9(3)
C45 C46 C47 119.5(3)
C48 C47 C46 119.3(3)
C43 C48 C47 120.3(3)

loop_
_geom_bond_atom_site_label_1
_geom_bond_atom_site_label_2
_geom_bond_distance
C1 C6 1.390(3)
C1 C2 1.395(3)
C1 P1 1.788(2)
C2 C3 1.376(3)
C3 C4 1.375(4)
C4 C5 1.377(4)
C5 C6 1.378(3)
C7 C12 1.386(3)
C7 C8 1.398(3)
C7 P1 1.785(2)
C8 C9 1.373(3)
C9 C10 1.383(3)
C10 C11 1.380(3)
C11 C12 1.384(3)
C13 C14 1.385(3)
C13 C18 1.386(3)
C13 N1 1.423(3)
C14 C15 1.383(3)
C15 C16 1.376(3)
C16 C17 1.378(3)
C17 C18 1.386(3)
C19 C24 1.387(3)
C19 C20 1.393(3)
C19 P1 1.787(2)
C20 C21 1.378(3)
C21 C22 1.380(3)
C22 C23 1.378(3)
C23 C24 1.387(3)
N1 P1 1.6414(18)
C25 C30 1.383(3)
C25 C26 1.388(3)
C25 B1 1.639(3)
C26 F1 1.358(2)
C26 C27 1.379(3)
C27 F2 1.346(2)
C27 C28 1.372(3)
C28 F3 1.343(3)
C28 C29 1.371(3)
C29 F4 1.351(3)
C29 C30 1.377(3)
C30 F5 1.356(2)
C31 C36 1.381(3)
C31 C32 1.383(3)
C31 B1 1.645(3)
C32 F6 1.349(3)
C32 C33 1.377(3)
C33 F7 1.347(3)
C33 C34 1.363(4)
C34 F8 1.352(3)
C34 C35 1.363(4)
C35 F9 1.350(3)
C35 C36 1.382(3)
C36 F10 1.355(3)
C37 C42 1.379(3)
C37 C38 1.383(3)
C37 B1 1.645(3)
C38 F11 1.351(3)
C38 C39 1.385(3)
C39 F12 1.347(3)
C39 C40 1.365(3)
C40 F13 1.344(3)
C40 C41 1.374(3)
C41 F14 1.344(3)
C41 C42 1.376(3)
C42 F15 1.363(3)
C43 C44 1.346(4)
C43 C48 1.349(5)
C44 C45 1.364(4)
C45 C46 1.359(5)
C46 C47 1.381(5)
C47 C48 1.372(5)
